data_4084189
loop_
_publ_author_name
'Seidel, G\"unter'
'F\"urstner, Alois'

_publ_section_title
;
 A Novel Boron Heterocycle Comprised of an Inner Boronium/Borate Adduct
;
_journal_issue 16
_journal_name_full Organometallics
_journal_page_first 4336
_journal_paper_doi 10.1021/om500619x
_journal_volume 33
_journal_year 2014
_chemical_compound_source CH2Cl2/pentane
_chemical_formula_moiety 'C13 H25 B N S, I3'
_chemical_formula_sum 'C13 H25 B I3 N S'
_chemical_formula_weight 618.91
_chemical_name_systematic
; 
 ? 
;
_space_group_IT_number 14
_symmetry_cell_setting monoclinic
_symmetry_Int_Tables_number 14
_symmetry_space_group_name_Hall '-P 2yn'
_symmetry_space_group_name_H-M 'P 1 21/n 1'
_atom_sites_solution_hydrogens geom
_atom_sites_solution_primary direct
_atom_sites_solution_secondary difmap
_audit_block_code SEI-GB-196-06
_audit_creation_date 2007-04-02
_cell_angle_alpha 90.00
_cell_angle_beta 102.6590(10)
_cell_angle_gamma 90.00
_cell_formula_units_Z 4
_cell_length_a 10.14040(10)
_cell_length_b 11.40320(10)
_cell_length_c 17.4502(2)
_cell_measurement_reflns_used 103103
_cell_measurement_temperature 100
_cell_measurement_theta_max 40.25
_cell_measurement_theta_min 2.91
_cell_volume 1968.77(4)
_computing_cell_refinement 'Denzo / Scalepack (Otwinowski 1997)'
_computing_data_collection 'Collect software (Nonius, 1998)'
_computing_data_reduction 'Denzo / Scalepack (Otwinowski 1997)'
_computing_molecular_graphics 'DIAMOND (Crystal Impact GbR, 2005)'
_computing_structure_refinement 'SHELXL-97 (Sheldrick, 1997)'
_computing_structure_solution 'SHELXS-97 (Sheldrick, 1990)'
_diffrn_ambient_temperature 100
_diffrn_measured_fraction_theta_full 0.999
_diffrn_measured_fraction_theta_max 0.999
_diffrn_measurement_device_type 'Nonius KappaCCD'
_diffrn_measurement_method 'CCD \w-scan'
_diffrn_radiation_monochromator graphite
_diffrn_radiation_source '0.3 mm focus rotating anode'
_diffrn_radiation_type MoK\a
_diffrn_radiation_wavelength 0.71073
_diffrn_reflns_av_R_equivalents 0.0450
_diffrn_reflns_av_sigmaI/netI 0.0198
_diffrn_reflns_limit_h_max 18
_diffrn_reflns_limit_h_min -18
_diffrn_reflns_limit_k_max 20
_diffrn_reflns_limit_k_min -20
_diffrn_reflns_limit_l_max 31
_diffrn_reflns_limit_l_min -31
_diffrn_reflns_number 98029
_diffrn_reflns_theta_full 40.25
_diffrn_reflns_theta_max 40.25
_diffrn_reflns_theta_min 2.99
_diffrn_standards_decay_% 0.00
_diffrn_standards_number 0
_exptl_absorpt_coefficient_mu 4.859
_exptl_absorpt_correction_T_max 0.99
_exptl_absorpt_correction_T_min 0.86
_exptl_absorpt_correction_type empirical
_exptl_absorpt_process_details 'SADABS, Bruker AXS (2004)'
_exptl_crystal_colour 'dark red'
_exptl_crystal_density_diffrn 2.088
_exptl_crystal_density_meas ?
_exptl_crystal_density_method none
_exptl_crystal_description block
_exptl_crystal_F_000 1160
_exptl_crystal_size_max 0.23
_exptl_crystal_size_mid 0.19
_exptl_crystal_size_min 0.15
_refine_diff_density_max 1.526
_refine_diff_density_min -1.590
_refine_diff_density_rms 0.144
_refine_ls_extinction_coef 0.00292(11)
_refine_ls_extinction_expression Fc^*^=kFc[1+0.001xFc^2^\l^3^/sin(2\q)]^-1/4^
_refine_ls_extinction_method SHELXL
_refine_ls_goodness_of_fit_ref 1.063
_refine_ls_hydrogen_treatment constr
_refine_ls_matrix_type full
_refine_ls_number_parameters 176
_refine_ls_number_reflns 12376
_refine_ls_number_restraints 0
_refine_ls_restrained_S_all 1.063
_refine_ls_R_factor_all 0.0331
_refine_ls_R_factor_gt 0.0271
_refine_ls_shift/su_max 0.003
_refine_ls_shift/su_mean 0.000
_refine_ls_structure_factor_coef Fsqd
_refine_ls_weighting_details 'calc w=1/[\s^2^(Fo^2^)+(0.0274P)^2^+2.2287P] where P=(Fo^2^+2Fc^2^)/3'
_refine_ls_weighting_scheme calc
_refine_ls_wR_factor_gt 0.0632
_refine_ls_wR_factor_ref 0.0660
_reflns_number_gt 10781
_reflns_number_total 12376
_reflns_threshold_expression I>2\s(I)
_cod_data_source_file om500619x_si_001.cif
_cod_data_source_block 5837
_cod_depositor_comments
;
The following automatic conversions were performed:

'_geom_bond_publ_flag' value 'Y' changed to 'y' according to
/usr/data/users/saulius/crontab/automatic-downloads/rss-feeds/ACS/lib/dictionaries/cif_core.dic
dictionary named 'cif_core.dic' version 2.4.2 from 2011-04-26 (19
times).

'_geom_bond_publ_flag' value 'N' changed to 'n' according to
/usr/data/users/saulius/crontab/automatic-downloads/rss-feeds/ACS/lib/dictionaries/cif_core.dic
dictionary named 'cif_core.dic' version 2.4.2 from 2011-04-26 (25
times).

'_geom_angle_publ_flag' value 'Y' changed to 'y' according
to
/usr/data/users/saulius/crontab/automatic-downloads/rss-feeds/ACS/lib/dictionaries/cif_core.dic
dictionary named 'cif_core.dic' version 2.4.2 from 2011-04-26 (25
times).

'_geom_angle_publ_flag' value 'N' changed to 'n' according
to
/usr/data/users/saulius/crontab/automatic-downloads/rss-feeds/ACS/lib/dictionaries/cif_core.dic
dictionary named 'cif_core.dic' version 2.4.2 from 2011-04-26 (59
times).

Automatic conversion script
Id: cif_fix_values 2281 2013-09-26 08:29:07Z andrius 

 Adding full bibliography for 4084185--4084191.cif.

The following automatic conversions were performed:

'_exptl_crystal_density_meas' value 'none' was changed to '?' - the
value is perceived as not measured.

Automatic conversion script
Id: cif_fix_values 3008 2015-01-20 13:52:24Z robertas 
;
_cod_original_cell_volume 1968.77(3)
_cod_original_sg_symbol_H-M P21/n
_cod_database_code 4084189

loop_
_symmetry_equiv_pos_as_xyz
'x, y, z'
'-x+1/2, y+1/2, -z+1/2'
'-x, -y, -z'
'x-1/2, -y-1/2, z-1/2'

loop_
_atom_site_label
_atom_site_type_symbol
_atom_site_fract_x
_atom_site_fract_y
_atom_site_fract_z
_atom_site_U_iso_or_equiv
_atom_site_adp_type
_atom_site_occupancy
_atom_site_symmetry_multiplicity
_atom_site_calc_flag
_atom_site_refinement_flags
C1 C 0.55477(14) 0.26764(13) 0.39356(9) 0.0165(2) Uani 1 1 d .
H1 H 0.4860 0.2634 0.4251 0.020 Uiso 1 1 calc R
C2 C 0.51170(15) 0.36274(15) 0.32973(10) 0.0208(3) Uani 1 1 d .
H2A H 0.4308 0.3361 0.2933 0.025 Uiso 1 1 calc R
H2B H 0.4883 0.4334 0.3547 0.025 Uiso 1 1 calc R
C3 C 0.61896(16) 0.39410(16) 0.28265(9) 0.0215(3) Uani 1 1 d .
H3A H 0.6195 0.3335 0.2437 0.026 Uiso 1 1 calc R
H3B H 0.5932 0.4671 0.2548 0.026 Uiso 1 1 calc R
C4 C 0.76317(15) 0.40730(14) 0.33330(8) 0.0171(2) Uani 1 1 d .
H4A H 0.7699 0.4829 0.3593 0.021 Uiso 1 1 calc R
H4B H 0.8262 0.4076 0.2988 0.021 Uiso 1 1 calc R
C5 C 0.80752(13) 0.31141(12) 0.39630(8) 0.01361(19) Uani 1 1 d .
H5 H 0.8949 0.3340 0.4293 0.016 Uiso 1 1 calc R
C6 C 0.82219(15) 0.18870(13) 0.36162(9) 0.0175(2) Uani 1 1 d .
H6A H 0.8820 0.1950 0.3254 0.021 Uiso 1 1 calc R
H6B H 0.8652 0.1372 0.4040 0.021 Uiso 1 1 calc R
C7 C 0.68900(18) 0.13107(15) 0.31813(10) 0.0216(3) Uani 1 1 d .
H7A H 0.7052 0.0481 0.3119 0.026 Uiso 1 1 calc R
H7B H 0.6631 0.1650 0.2660 0.026 Uiso 1 1 calc R
C8 C 0.56990(17) 0.14474(14) 0.35947(9) 0.0203(2) Uani 1 1 d .
H8A H 0.4868 0.1257 0.3221 0.024 Uiso 1 1 calc R
H8B H 0.5810 0.0880 0.4018 0.024 Uiso 1 1 calc R
C9 C 0.68263(14) 0.42810(13) 0.50055(9) 0.0163(2) Uani 1 1 d .
H9A H 0.6428 0.4080 0.5446 0.020 Uiso 1 1 calc R
H9B H 0.6214 0.4816 0.4670 0.020 Uiso 1 1 calc R
C10 C 0.8006(2) 0.61113(16) 0.60232(12) 0.0262(3) Uani 1 1 d .
H10A H 0.7582 0.5745 0.6402 0.039 Uiso 1 1 calc R
H10B H 0.7401 0.6678 0.5727 0.039 Uiso 1 1 calc R
H10C H 0.8821 0.6495 0.6289 0.039 Uiso 1 1 calc R
C11 C 0.93605(16) 0.40237(15) 0.60712(10) 0.0216(3) Uani 1 1 d .
H11A H 1.0134 0.4421 0.6377 0.032 Uiso 1 1 calc R
H11B H 0.9654 0.3375 0.5800 0.032 Uiso 1 1 calc R
H11C H 0.8805 0.3740 0.6412 0.032 Uiso 1 1 calc R
C98 C 0.75450(17) 0.13626(13) 0.56245(9) 0.0192(2) Uani 1 1 d .
C99 C 0.7789(3) 0.04686(16) 0.62302(10) 0.0307(4) Uani 1 1 d .
H99A H 0.8735 0.0282 0.6363 0.046 Uiso 1 1 calc R
H99B H 0.7281 -0.0223 0.6041 0.046 Uiso 1 1 calc R
H99C H 0.7511 0.0755 0.6688 0.046 Uiso 1 1 calc R
B1 B 0.69680(15) 0.30781(13) 0.45050(9) 0.0137(2) Uani 1 1 d .
N1 N 0.73585(13) 0.20819(11) 0.51579(7) 0.01556(18) Uani 1 1 d .
S1 S 0.84053(4) 0.50210(3) 0.53720(2) 0.01673(6) Uani 1 1 d .
I1 I 0.609107(11) 0.767221(9) 0.370971(6) 0.01875(2) Uani 1 1 d .
I2 I 0.349798(10) 0.681148(9) 0.275489(6) 0.01878(2) Uani 1 1 d .
I3 I 0.862135(11) 0.860330(10) 0.460050(7) 0.02405(3) Uani 1 1 d .

loop_
_atom_site_aniso_label
_atom_site_aniso_U_11
_atom_site_aniso_U_22
_atom_site_aniso_U_33
_atom_site_aniso_U_23
_atom_site_aniso_U_13
_atom_site_aniso_U_12
C1 0.0134(5) 0.0179(5) 0.0174(5) 0.0024(4) 0.0015(4) -0.0018(4)
C2 0.0147(5) 0.0240(7) 0.0214(6) 0.0070(5) -0.0008(4) 0.0007(5)
C3 0.0194(6) 0.0258(7) 0.0175(6) 0.0079(5) 0.0007(5) -0.0006(5)
C4 0.0172(5) 0.0185(5) 0.0157(5) 0.0041(4) 0.0036(4) -0.0016(4)
C5 0.0140(4) 0.0145(5) 0.0120(4) 0.0003(4) 0.0023(4) -0.0001(4)
C6 0.0191(5) 0.0172(5) 0.0162(5) -0.0027(4) 0.0042(4) 0.0013(4)
C7 0.0256(7) 0.0198(6) 0.0177(6) -0.0050(5) 0.0014(5) -0.0030(5)
C8 0.0211(6) 0.0193(6) 0.0187(6) -0.0006(5) 0.0005(5) -0.0053(5)
C9 0.0157(5) 0.0156(5) 0.0182(5) -0.0002(4) 0.0055(4) 0.0004(4)
C10 0.0294(8) 0.0198(6) 0.0341(8) -0.0113(6) 0.0175(7) -0.0037(6)
C11 0.0180(6) 0.0226(6) 0.0230(6) -0.0027(5) 0.0023(5) -0.0021(5)
C98 0.0261(6) 0.0160(5) 0.0147(5) 0.0007(4) 0.0031(5) 0.0008(5)
C99 0.0565(12) 0.0179(6) 0.0172(6) 0.0056(5) 0.0072(7) 0.0064(7)
B1 0.0144(5) 0.0129(5) 0.0135(5) 0.0018(4) 0.0024(4) 0.0000(4)
N1 0.0186(5) 0.0143(4) 0.0136(4) 0.0007(3) 0.0032(4) -0.0002(4)
S1 0.01822(14) 0.01443(13) 0.01975(14) -0.00374(11) 0.00895(11) -0.00218(11)
I1 0.02379(4) 0.01597(4) 0.01692(4) 0.00093(3) 0.00540(3) 0.00326(3)
I2 0.02242(4) 0.01740(4) 0.01703(4) -0.00023(3) 0.00542(3) 0.00020(3)
I3 0.02276(5) 0.02269(5) 0.02442(5) -0.00255(4) 0.00024(4) 0.00479(3)

loop_
_atom_type_symbol
_atom_type_description
_atom_type_scat_dispersion_real
_atom_type_scat_dispersion_imag
_atom_type_scat_source
C C 0.0033 0.0016 'International Tables Vol C Tables 4.2.6.8 and 6.1.1.4'
H H 0.0000 0.0000 'International Tables Vol C Tables 4.2.6.8 and 6.1.1.4'
B B 0.0013 0.0007 'International Tables Vol C Tables 4.2.6.8 and 6.1.1.4'
N N 0.0061 0.0033 'International Tables Vol C Tables 4.2.6.8 and 6.1.1.4'
S S 0.1246 0.1234 'International Tables Vol C Tables 4.2.6.8 and 6.1.1.4'
I I -0.4742 1.8119 'International Tables Vol C Tables 4.2.6.8 and 6.1.1.4'

loop_
_geom_angle_atom_site_label_1
_geom_angle_atom_site_label_2
_geom_angle_atom_site_label_3
_geom_angle
_geom_angle_publ_flag
C8 C1 C2 113.28(13) y
C8 C1 B1 109.99(12) y
C2 C1 B1 108.36(12) y
C8 C1 H1 108.4 n
C2 C1 H1 108.4 n
B1 C1 H1 108.4 n
C3 C2 C1 115.17(13) y
C3 C2 H2A 108.5 n
C1 C2 H2A 108.5 n
C3 C2 H2B 108.5 n
C1 C2 H2B 108.5 n
H2A C2 H2B 107.5 n
C4 C3 C2 114.12(12) y
C4 C3 H3A 108.7 n
C2 C3 H3A 108.7 n
C4 C3 H3B 108.7 n
C2 C3 H3B 108.7 n
H3A C3 H3B 107.6 n
C3 C4 C5 115.49(12) y
C3 C4 H4A 108.4 n
C5 C4 H4A 108.4 n
C3 C4 H4B 108.4 n
C5 C4 H4B 108.4 n
H4A C4 H4B 107.5 n
C6 C5 C4 113.59(11) y
C6 C5 B1 110.15(11) y
C4 C5 B1 107.60(11) y
C6 C5 H5 108.5 n
C4 C5 H5 108.5 n
B1 C5 H5 108.5 n
C7 C6 C5 115.42(13) y
C7 C6 H6A 108.4 n
C5 C6 H6A 108.4 n
C7 C6 H6B 108.4 n
C5 C6 H6B 108.4 n
H6A C6 H6B 107.5 n
C6 C7 C8 114.64(13) y
C6 C7 H7A 108.6 n
C8 C7 H7A 108.6 n
C6 C7 H7B 108.6 n
C8 C7 H7B 108.6 n
H7A C7 H7B 107.6 n
C1 C8 C7 115.19(13) y
C1 C8 H8A 108.5 n
C7 C8 H8A 108.5 n
C1 C8 H8B 108.5 n
C7 C8 H8B 108.5 n
H8A C8 H8B 107.5 n
B1 C9 S1 113.85(9) y
B1 C9 H9A 108.8 n
S1 C9 H9A 108.8 n
B1 C9 H9B 108.8 n
S1 C9 H9B 108.8 n
H9A C9 H9B 107.7 n
S1 C10 H10A 109.5 n
S1 C10 H10B 109.5 n
H10A C10 H10B 109.5 n
S1 C10 H10C 109.5 n
H10A C10 H10C 109.5 n
H10B C10 H10C 109.5 n
S1 C11 H11A 109.5 n
S1 C11 H11B 109.5 n
H11A C11 H11B 109.5 n
S1 C11 H11C 109.5 n
H11A C11 H11C 109.5 n
H11B C11 H11C 109.5 n
N1 C98 C99 178.75(18) y
C98 C99 H99A 109.5 n
C98 C99 H99B 109.5 n
H99A C99 H99B 109.5 n
C98 C99 H99C 109.5 n
H99A C99 H99C 109.5 n
H99B C99 H99C 109.5 n
N1 B1 C5 109.86(11) y
N1 B1 C1 106.47(11) y
C5 B1 C1 106.55(11) y
N1 B1 C9 104.51(11) y
C5 B1 C9 116.12(11) y
C1 B1 C9 112.93(12) y
C98 N1 B1 175.27(15) y
C10 S1 C11 99.93(9) y
C10 S1 C9 104.12(8) y
C11 S1 C9 104.53(7) y
I3 I1 I2 177.508(5) y

loop_
_geom_bond_atom_site_label_1
_geom_bond_atom_site_label_2
_geom_bond_distance
_geom_bond_publ_flag
C1 C8 1.543(2) y
C1 C2 1.547(2) y
C1 B1 1.626(2) y
C1 H1 0.9800 n
C2 C3 1.542(2) y
C2 H2A 0.9700 n
C2 H2B 0.9700 n
C3 C4 1.541(2) y
C3 H3A 0.9700 n
C3 H3B 0.9700 n
C4 C5 1.5459(19) y
C4 H4A 0.9700 n
C4 H4B 0.9700 n
C5 C6 1.545(2) y
C5 B1 1.619(2) y
C5 H5 0.9800 n
C6 C7 1.544(2) y
C6 H6A 0.9700 n
C6 H6B 0.9700 n
C7 C8 1.544(2) y
C7 H7A 0.9700 n
C7 H7B 0.9700 n
C8 H8A 0.9700 n
C8 H8B 0.9700 n
C9 B1 1.649(2) y
C9 S1 1.7989(15) y
C9 H9A 0.9700 n
C9 H9B 0.9700 n
C10 S1 1.7897(16) y
C10 H10A 0.9600 n
C10 H10B 0.9600 n
C10 H10C 0.9600 n
C11 S1 1.7895(18) y
C11 H11A 0.9600 n
C11 H11B 0.9600 n
C11 H11C 0.9600 n
C98 N1 1.1419(19) y
C98 C99 1.450(2) y
C99 H99A 0.9600 n
C99 H99B 0.9600 n
C99 H99C 0.9600 n
B1 N1 1.5962(19) y
I1 I3 2.89462(16) y
I1 I2 2.95525(15) y
